data_7160004
loop_
_publ_author_name
'Logvinenko, Ivan G.'
'Sadkova, Iryna V.'
'Tolmachova, Nataliya A.'
'Shishkina, Svitlana V.'
'Daniliuc, Constantin G.'
'Haufe, G&#xfc;nter'
'Kondratov, Ivan S.'

_publ_section_title
;
 4-Trifluoromethoxy proline: synthesis of stereoisomers and lipophilicity
 study.
;
_journal_issue 39
_journal_name_full 'Organic &amp; biomolecular chemistry'
_journal_page_first 7982
_journal_page_last 7988
_journal_paper_doi 10.1039/d4ob00688g
_journal_volume 22
_journal_year 2024
_chemical_formula_moiety 'Cl, C6 H9 F3 N O3'
_chemical_formula_sum 'C6 H9 Cl F3 N O3'
_chemical_formula_weight 235.59
_space_group_crystal_system orthorhombic
_space_group_IT_number 19
_space_group_name_Hall 'P 2ac 2ab'
_space_group_name_H-M_alt 'P 21 21 21'
_atom_sites_solution_hydrogens geom
_audit_creation_date 2024-05-26
_audit_creation_method
;
Olex2 1.5
(compiled 2024.02.16 svn.r378c4104 for OlexSys, GUI svn.r6928)
;
_audit_update_record
;
2024-05-26 deposited with the CCDC.	2024-06-24 downloaded from the CCDC.
;
_cell_angle_alpha 90
_cell_angle_beta 90
_cell_angle_gamma 90
_cell_formula_units_Z 4
_cell_length_a 8.3231(7)
_cell_length_b 8.6507(7)
_cell_length_c 13.3347(11)
_cell_measurement_reflns_used 2125
_cell_measurement_temperature 173.15
_cell_measurement_theta_max 24.24
_cell_measurement_theta_min 2.88
_cell_volume 960.11(14)
_computing_molecular_graphics 'Olex2 1.5 (Dolomanov et al., 2009)'
_computing_publication_material 'Olex2 1.5 (Dolomanov et al., 2009)'
_computing_structure_refinement 'SHELXL 2016/6 (Sheldrick, 2015)'
_computing_structure_solution 'SHELXT 2014/5 (Sheldrick, 2014)'
_diffrn_ambient_temperature 172.65
_diffrn_measured_fraction_theta_full 1.000
_diffrn_measured_fraction_theta_max 1.000
_diffrn_measurement_device_type 'Bruker APEX-II CCD'
_diffrn_measurement_method '\f and \w scans'
_diffrn_radiation_type MoK\a
_diffrn_radiation_wavelength 0.71073
_diffrn_reflns_av_R_equivalents 0.0332
_diffrn_reflns_av_unetI/netI 0.0321
_diffrn_reflns_Laue_measured_fraction_full 1.000
_diffrn_reflns_Laue_measured_fraction_max 1.000
_diffrn_reflns_limit_h_max 9
_diffrn_reflns_limit_h_min -9
_diffrn_reflns_limit_k_max 10
_diffrn_reflns_limit_k_min -10
_diffrn_reflns_limit_l_max 15
_diffrn_reflns_limit_l_min -15
_diffrn_reflns_number 6951
_diffrn_reflns_point_group_measured_fraction_full 1.000
_diffrn_reflns_point_group_measured_fraction_max 1.000
_diffrn_reflns_theta_full 24.997
_diffrn_reflns_theta_max 24.997
_diffrn_reflns_theta_min 2.807
_exptl_absorpt_coefficient_mu 0.427
_exptl_absorpt_correction_type none
_exptl_crystal_colour colourless
_exptl_crystal_colour_primary colourless
_exptl_crystal_density_diffrn 1.630
_exptl_crystal_description block
_exptl_crystal_F_000 480
_exptl_crystal_size_max 0.2
_exptl_crystal_size_mid 0.09
_exptl_crystal_size_min 0.08
_refine_diff_density_max 0.261
_refine_diff_density_min -0.171
_refine_diff_density_rms 0.043
_refine_ls_abs_structure_details
;
 Flack x determined using 576 quotients [(I+)-(I-)]/[(I+)+(I-)]
 (Parsons, Flack and Wagner, Acta Cryst. B69 (2013) 249-259).
;
_refine_ls_abs_structure_Flack -0.12(4)
_refine_ls_extinction_method none
_refine_ls_goodness_of_fit_ref 1.080
_refine_ls_hydrogen_treatment constr
_refine_ls_matrix_type full
_refine_ls_number_parameters 128
_refine_ls_number_reflns 1691
_refine_ls_number_restraints 0
_refine_ls_restrained_S_all 1.080
_refine_ls_R_factor_all 0.0379
_refine_ls_R_factor_gt 0.0316
_refine_ls_shift/su_max 0.000
_refine_ls_shift/su_mean 0.000
_refine_ls_structure_factor_coef Fsqd
_refine_ls_weighting_details 'w=1/[\s^2^(Fo^2^)+(0.0361P)^2^+0.0815P] where P=(Fo^2^+2Fc^2^)/3'
_refine_ls_weighting_scheme calc
_refine_ls_wR_factor_gt 0.0700
_refine_ls_wR_factor_ref 0.0730
_reflns_Friedel_coverage 0.689
_reflns_Friedel_fraction_full 1.000
_reflns_Friedel_fraction_max 1.000
_reflns_number_gt 1518
_reflns_number_total 1691
_reflns_threshold_expression 'I > 2\s(I)'
_cod_data_source_file d4ob00688g2.cif
_cod_data_source_block v387
_cod_depositor_comments 'Adding full bibliography for 7160001--7160004.cif.'
_cod_database_code 7160004
_shelx_shelxl_version_number 2016/6
_shelx_space_group_comment
;
The symmetry employed for this shelxl refinement is uniquely defined
by the following loop, which should always be used as a source of
symmetry information in preference to the above space-group names.
They are only intended as comments.
;
_shelx_estimated_absorpt_t_max 0.967
_shelx_estimated_absorpt_t_min 0.920
_olex2_refinement_description
;
1. Fixed Uiso
 At 1.2 times of:
  All C(H) groups, All C(H,H) groups, All N(H,H) groups
 At 1.5 times of:
  All O(H) groups
2.a Ternary CH refined with riding coordinates:
 C2(H2A), C4(H4)
2.b Secondary CH2 refined with riding coordinates:
 N1(H1A,H1B), C3(H3A,H3B), C5(H5A,H5B)
2.c Idealised tetrahedral OH refined as rotating group:
 O2(H2)
;
_olex2_submission_special_instructions 'No special instructions were received'

loop_
_space_group_symop_operation_xyz
'x, y, z'
'-x+1/2, -y, z+1/2'
'-x, y+1/2, -z+1/2'
'x+1/2, -y+1/2, -z'

loop_
_atom_site_label
_atom_site_type_symbol
_atom_site_fract_x
_atom_site_fract_y
_atom_site_fract_z
_atom_site_U_iso_or_equiv
_atom_site_adp_type
_atom_site_occupancy
_atom_site_site_symmetry_order
_atom_site_calc_flag
_atom_site_refinement_flags_posn
_atom_site_refinement_flags_adp
_atom_site_refinement_flags_occupancy
_atom_site_disorder_assembly
_atom_site_disorder_group
Cl1 Cl 0.76281(8) 0.76334(9) 0.37240(6) 0.0281(2) Uani 1 1 d . . . . .
F1 F 0.4231(3) 0.3776(3) 0.47417(19) 0.0605(7) Uani 1 1 d . . . . .
F2 F 0.5432(3) 0.2310(3) 0.57995(18) 0.0608(7) Uani 1 1 d . . . . .
F3 F 0.6678(3) 0.3117(3) 0.45071(17) 0.0566(7) Uani 1 1 d . . . . .
O1 O 0.9285(3) 0.9294(3) 0.7278(2) 0.0473(7) Uani 1 1 d . . . . .
O2 O 0.6661(3) 0.9457(3) 0.7612(2) 0.0496(8) Uani 1 1 d . . . . .
H2 H 0.692237 1.028483 0.789819 0.074 Uiso 1 1 calc R U . . .
O3 O 0.6007(2) 0.4816(2) 0.56898(18) 0.0325(6) Uani 1 1 d . . . . .
N1 N 0.8845(3) 0.7082(3) 0.58448(19) 0.0260(6) Uani 1 1 d . . . . .
H1A H 0.978881 0.743185 0.610410 0.031 Uiso 1 1 calc R U . . .
H1B H 0.869599 0.753005 0.523438 0.031 Uiso 1 1 calc R U . . .
C2 C 0.7480(3) 0.7488(3) 0.6533(2) 0.0251(7) Uani 1 1 d . . . . .
H2A H 0.650414 0.774153 0.612672 0.030 Uiso 1 1 calc R U . . .
C3 C 0.7193(4) 0.5994(4) 0.7119(3) 0.0330(9) Uani 1 1 d . . . . .
H3A H 0.797345 0.588090 0.767381 0.040 Uiso 1 1 calc R U . . .
H3B H 0.608856 0.595478 0.739360 0.040 Uiso 1 1 calc R U . . .
C4 C 0.7443(4) 0.4772(3) 0.6326(2) 0.0292(7) Uani 1 1 d . . . . .
H4 H 0.762840 0.372545 0.662297 0.035 Uiso 1 1 calc R U . . .
C5 C 0.8893(4) 0.5349(3) 0.5739(3) 0.0294(8) Uani 1 1 d . . . . .
H5A H 0.990155 0.492609 0.602159 0.035 Uiso 1 1 calc R U . . .
H5B H 0.881534 0.504291 0.502504 0.035 Uiso 1 1 calc R U . . .
C6 C 0.7920(4) 0.8853(4) 0.7179(3) 0.0295(8) Uani 1 1 d . . . . .
C7 C 0.5610(5) 0.3543(4) 0.5203(3) 0.0383(9) Uani 1 1 d . . . . .

loop_
_atom_site_aniso_label
_atom_site_aniso_U_11
_atom_site_aniso_U_22
_atom_site_aniso_U_33
_atom_site_aniso_U_23
_atom_site_aniso_U_13
_atom_site_aniso_U_12
Cl1 0.0266(4) 0.0295(4) 0.0283(4) 0.0059(4) -0.0030(3) -0.0010(3)
F1 0.0459(14) 0.0693(16) 0.0662(16) -0.0136(14) -0.0208(13) -0.0104(12)
F2 0.0839(17) 0.0421(13) 0.0566(14) 0.0007(13) -0.0074(13) -0.0282(12)
F3 0.0599(15) 0.0629(16) 0.0471(14) -0.0227(13) 0.0024(12) 0.0031(12)
O1 0.0245(13) 0.0570(17) 0.0604(18) -0.0298(14) 0.0014(12) -0.0046(12)
O2 0.0273(13) 0.0504(18) 0.071(2) -0.0354(15) 0.0051(13) -0.0028(12)
O3 0.0270(12) 0.0334(14) 0.0372(14) -0.0060(11) -0.0046(11) -0.0034(10)
N1 0.0241(13) 0.0297(15) 0.0242(14) -0.0026(12) -0.0011(11) -0.0009(11)
C2 0.0199(14) 0.0301(16) 0.0254(15) -0.0056(14) -0.0002(12) 0.0019(16)
C3 0.036(2) 0.039(2) 0.0238(18) -0.0027(15) 0.0032(15) -0.0057(16)
C4 0.0307(17) 0.0277(16) 0.0291(17) -0.0009(15) -0.0054(17) -0.0010(14)
C5 0.0278(18) 0.0268(18) 0.0337(19) -0.0027(17) -0.0056(15) 0.0049(14)
C6 0.028(2) 0.0324(18) 0.0281(18) -0.0067(16) 0.0017(14) 0.0015(14)
C7 0.038(2) 0.040(2) 0.037(2) -0.0052(19) -0.0037(18) -0.0072(17)

loop_
_atom_type_symbol
_atom_type_description
_atom_type_scat_dispersion_real
_atom_type_scat_dispersion_imag
_atom_type_scat_source
C C 0.0033 0.0016 'International Tables Vol C Tables 4.2.6.8 and 6.1.1.4'
H H 0.0000 0.0000 'International Tables Vol C Tables 4.2.6.8 and 6.1.1.4'
Cl Cl 0.1484 0.1585 'International Tables Vol C Tables 4.2.6.8 and 6.1.1.4'
F F 0.0171 0.0103 'International Tables Vol C Tables 4.2.6.8 and 6.1.1.4'
N N 0.0061 0.0033 'International Tables Vol C Tables 4.2.6.8 and 6.1.1.4'
O O 0.0106 0.0060 'International Tables Vol C Tables 4.2.6.8 and 6.1.1.4'

loop_
_geom_angle_atom_site_label_1
_geom_angle_atom_site_label_2
_geom_angle_atom_site_label_3
_geom_angle
_geom_angle_site_symmetry_1
_geom_angle_site_symmetry_3
_geom_angle_publ_flag
C6 O2 H2 109.5 . . ?
C7 O3 C4 117.8(2) . . ?
H1A N1 H1B 108.4 . . ?
C2 N1 H1A 110.1 . . ?
C2 N1 H1B 110.1 . . ?
C2 N1 C5 108.1(2) . . ?
C5 N1 H1A 110.1 . . ?
C5 N1 H1B 110.1 . . ?
N1 C2 H2A 109.6 . . ?
N1 C2 C3 103.5(2) . . ?
N1 C2 C6 110.4(2) . . ?
C3 C2 H2A 109.6 . . ?
C6 C2 H2A 109.6 . . ?
C6 C2 C3 114.1(3) . . ?
C2 C3 H3A 111.3 . . ?
C2 C3 H3B 111.3 . . ?
H3A C3 H3B 109.2 . . ?
C4 C3 C2 102.3(2) . . ?
C4 C3 H3A 111.3 . . ?
C4 C3 H3B 111.3 . . ?
O3 C4 C3 105.9(3) . . ?
O3 C4 H4 112.2 . . ?
O3 C4 C5 109.9(3) . . ?
C3 C4 H4 112.2 . . ?
C3 C4 C5 103.9(3) . . ?
C5 C4 H4 112.2 . . ?
N1 C5 C4 104.9(2) . . ?
N1 C5 H5A 110.8 . . ?
N1 C5 H5B 110.8 . . ?
C4 C5 H5A 110.8 . . ?
C4 C5 H5B 110.8 . . ?
H5A C5 H5B 108.8 . . ?
O1 C6 O2 125.6(3) . . ?
O1 C6 C2 122.6(3) . . ?
O2 C6 C2 111.8(3) . . ?
F1 C7 F2 107.6(3) . . ?
F1 C7 F3 107.3(3) . . ?
F1 C7 O3 108.7(3) . . ?
F3 C7 F2 105.4(3) . . ?
O3 C7 F2 113.6(3) . . ?
O3 C7 F3 113.9(3) . . ?

loop_
_geom_bond_atom_site_label_1
_geom_bond_atom_site_label_2
_geom_bond_distance
_geom_bond_site_symmetry_2
_geom_bond_publ_flag
F1 C7 1.318(5) . ?
F2 C7 1.338(4) . ?
F3 C7 1.337(4) . ?
O1 C6 1.206(4) . ?
O2 H2 0.8400 . ?
O2 C6 1.306(4) . ?
O3 C4 1.466(4) . ?
O3 C7 1.320(4) . ?
N1 H1A 0.9100 . ?
N1 H1B 0.9100 . ?
N1 C2 1.502(4) . ?
N1 C5 1.506(4) . ?
C2 H2A 1.0000 . ?
C2 C3 1.529(4) . ?
C2 C6 1.508(4) . ?
C3 H3A 0.9900 . ?
C3 H3B 0.9900 . ?
C3 C4 1.509(4) . ?
C4 H4 1.0000 . ?
C4 C5 1.523(4) . ?
C5 H5A 0.9900 . ?
C5 H5B 0.9900 . ?

loop_
_geom_torsion_atom_site_label_1
_geom_torsion_atom_site_label_2
_geom_torsion_atom_site_label_3
_geom_torsion_atom_site_label_4
_geom_torsion
_geom_torsion_site_symmetry_1
_geom_torsion_site_symmetry_2
_geom_torsion_site_symmetry_3
_geom_torsion_site_symmetry_4
_geom_torsion_publ_flag
O3 C4 C5 N1 84.9(3) . . . . ?
N1 C2 C3 C4 -38.3(3) . . . . ?
N1 C2 C6 O1 -15.5(5) . . . . ?
N1 C2 C6 O2 165.2(3) . . . . ?
C2 N1 C5 C4 3.9(3) . . . . ?
C2 C3 C4 O3 -74.6(3) . . . . ?
C2 C3 C4 C5 41.1(3) . . . . ?
C3 C2 C6 O1 100.4(4) . . . . ?
C3 C2 C6 O2 -78.8(4) . . . . ?
C3 C4 C5 N1 -28.0(3) . . . . ?
C4 O3 C7 F1 175.1(3) . . . . ?
C4 O3 C7 F2 55.3(4) . . . . ?
C4 O3 C7 F3 -65.4(4) . . . . ?
C5 N1 C2 C3 21.3(3) . . . . ?
C5 N1 C2 C6 143.8(3) . . . . ?
C6 C2 C3 C4 -158.3(3) . . . . ?
C7 O3 C4 C3 -154.2(3) . . . . ?
C7 O3 C4 C5 94.2(3) . . . . ?
